data_7154923
loop_
_publ_author_name
'Forbes, Christina R.'
'Pandey, Anil K.'
'Ganguly, Himal K.'
'Yap, Glenn P. A.'
'Zondlo, Neal J.'

_publ_section_title
;
 4R- and 4S-iodophenyl hydroxyproline, 4R-pentynoyl hydroxyproline, and
 S-propargyl-4-thiolphenylalanine: conformationally biased and tunable
 amino acids for bioorthogonal reactions.
;
_journal_issue 7
_journal_name_full 'Organic &amp; biomolecular chemistry'
_journal_page_first 2327
_journal_page_last 2346
_journal_paper_doi 10.1039/c5ob02473k
_journal_volume 14
_journal_year 2016
_chemical_absolute_configuration ad
_chemical_formula_sum 'C17 H22 I N O5'
_chemical_formula_weight 447.25
_space_group_crystal_system monoclinic
_space_group_IT_number 4
_space_group_name_Hall 'P 2yb'
_space_group_name_H-M_alt 'P 1 21 1'
_symmetry_space_group_name_Hall 'P 2yb'
_symmetry_space_group_name_H-M 'P 1 21 1'
_atom_sites_solution_hydrogens geom
_audit_creation_method SHELXL-2014/7
_audit_update_record
;
2015-11-20 deposited with the CCDC.
2016-01-19 downloaded from the CCDC.
;
_cell_angle_alpha 90
_cell_angle_beta 95.961(3)
_cell_angle_gamma 90
_cell_formula_units_Z 2
_cell_length_a 6.5131(13)
_cell_length_b 16.581(3)
_cell_length_c 8.9446(18)
_cell_measurement_reflns_used 3392
_cell_measurement_temperature 200(2)
_cell_measurement_theta_max 21.29
_cell_measurement_theta_min 2.29
_cell_volume 960.7(3)
_computing_cell_refinement 'Bruker SAINT'
_computing_data_collection 'Bruker APEX2'
_computing_data_reduction 'Bruker SAINT'
_computing_molecular_graphics 'Bruker SHELXTL'
_computing_publication_material 'Bruker SHELXTL'
_computing_structure_refinement 'SHELXL-2014/7 (Sheldrick, 2014)'
_computing_structure_solution 'SHELXS-97 (Sheldrick 2008)'
_diffrn_ambient_temperature 200(2)
_diffrn_detector_area_resol_mean 8.33
_diffrn_measured_fraction_theta_full 1.000
_diffrn_measured_fraction_theta_max 0.999
_diffrn_measurement_device_type 'Bruker AXS APEX diffractometer'
_diffrn_measurement_method '\f and \w scans'
_diffrn_radiation_type MoK\a
_diffrn_radiation_wavelength 0.71073
_diffrn_reflns_av_R_equivalents 0.0432
_diffrn_reflns_av_unetI/netI 0.0473
_diffrn_reflns_laue_measured_fraction_full 1.000
_diffrn_reflns_laue_measured_fraction_max 0.999
_diffrn_reflns_limit_h_max 8
_diffrn_reflns_limit_h_min -8
_diffrn_reflns_limit_k_max 22
_diffrn_reflns_limit_k_min -22
_diffrn_reflns_limit_l_max 12
_diffrn_reflns_limit_l_min -12
_diffrn_reflns_number 15874
_diffrn_reflns_point_group_measured_fraction_full 1.000
_diffrn_reflns_point_group_measured_fraction_max 0.997
_diffrn_reflns_theta_full 25.242
_diffrn_reflns_theta_max 28.677
_diffrn_reflns_theta_min 2.289
_exptl_absorpt_coefficient_mu 1.691
_exptl_absorpt_correction_T_max 0.7458
_exptl_absorpt_correction_T_min 0.6471
_exptl_absorpt_correction_type multi-scan
_exptl_absorpt_process_details 'APEX3 (Bruker, 2015)'
_exptl_crystal_colour colourless
_exptl_crystal_density_diffrn 1.546
_exptl_crystal_description block
_exptl_crystal_F_000 448
_exptl_crystal_size_max 0.266
_exptl_crystal_size_mid 0.123
_exptl_crystal_size_min 0.114
_refine_diff_density_max 0.856
_refine_diff_density_min -0.385
_refine_diff_density_rms 0.064
_refine_ls_abs_structure_details
; 
 Flack x determined using 1630 quotients [(I+)-(I-)]/[(I+)+(I-)] 
 (Parsons, Flack and Wagner, Acta Cryst. B69 (2013) 249-259). 
;
_refine_ls_abs_structure_Flack -0.031(14)
_refine_ls_extinction_method none
_refine_ls_goodness_of_fit_ref 0.964
_refine_ls_hydrogen_treatment constr
_refine_ls_matrix_type full
_refine_ls_number_parameters 221
_refine_ls_number_reflns 4955
_refine_ls_number_restraints 1
_refine_ls_restrained_S_all 0.964
_refine_ls_R_factor_all 0.0480
_refine_ls_R_factor_gt 0.0374
_refine_ls_shift/su_max 0.000
_refine_ls_shift/su_mean 0.000
_refine_ls_structure_factor_coef Fsqd
_refine_ls_weighting_details 'w=1/[\s^2^(Fo^2^)+(0.0356P)^2^] where P=(Fo^2^+2Fc^2^)/3'
_refine_ls_weighting_scheme calc
_refine_ls_wR_factor_gt 0.0725
_refine_ls_wR_factor_ref 0.0765
_reflns_Friedel_coverage 0.933
_reflns_friedel_fraction_full 1.000
_reflns_friedel_fraction_max 0.995
_reflns_number_gt 4168
_reflns_number_total 4955
_reflns_threshold_expression 'I > 2\s(I)'
_cod_data_source_file c5ob02473k2.cif
_cod_data_source_block neal030
_cod_depositor_comments 'Adding full bibliography for 7154921--7154923.cif.'
_cod_database_code 7154923
_shelx_shelxl_version_number 2014/7
_shelx_space_group_comment
; 
The symmetry employed for this shelxl refinement is uniquely defined 
by the following loop, which should always be used as a source of 
symmetry information in preference to the above space-group names. 
They are only intended as comments. 
;
_shelx_estimated_absorpt_t_min 0.662
_shelx_estimated_absorpt_t_max 0.831

loop_
_space_group_symop_operation_xyz
'x, y, z'
'-x, y+1/2, -z'

loop_
_atom_site_label
_atom_site_type_symbol
_atom_site_fract_x
_atom_site_fract_y
_atom_site_fract_z
_atom_site_U_iso_or_equiv
_atom_site_adp_type
_atom_site_occupancy
_atom_site_site_symmetry_order
_atom_site_calc_flag
_atom_site_refinement_flags_posn
_atom_site_refinement_flags_adp
C1 C 1.1765(7) 0.6926(4) 0.3126(5) 0.0364(13) Uani 1 1 d . .
C2 C 1.0454(7) 0.6172(3) 0.2903(6) 0.0327(11) Uani 1 1 d . .
H2 H 1.1164 0.5772 0.2296 0.039 Uiso 1 1 calc R U
C3 C 0.8280(8) 0.6352(3) 0.2110(6) 0.0381(12) Uani 1 1 d . .
H3A H 0.7804 0.6895 0.2380 0.046 Uiso 1 1 calc R U
H3B H 0.8269 0.6318 0.1004 0.046 Uiso 1 1 calc R U
C4 C 0.6938(8) 0.5697(3) 0.2698(6) 0.0359(11) Uani 1 1 d . .
H4 H 0.5449 0.5856 0.2593 0.043 Uiso 1 1 calc R U
C5 C 0.7788(7) 0.5612(3) 0.4345(5) 0.0341(11) Uani 1 1 d . .
H5A H 0.7129 0.6001 0.4986 0.041 Uiso 1 1 calc R U
H5B H 0.7584 0.5058 0.4718 0.041 Uiso 1 1 calc R U
C6 C 1.1507(7) 0.5619(3) 0.5390(5) 0.0300(10) Uani 1 1 d . .
C7 C 1.2175(8) 0.4929(4) 0.7814(6) 0.0408(13) Uani 1 1 d . .
C8 C 1.0670(10) 0.4578(5) 0.8849(7) 0.0596(18) Uani 1 1 d . .
H8A H 0.9780 0.5009 0.9166 0.089 Uiso 1 1 calc R U
H8B H 1.1448 0.4338 0.9736 0.089 Uiso 1 1 calc R U
H8C H 0.9818 0.4163 0.8308 0.089 Uiso 1 1 calc R U
C9 C 1.3492(12) 0.5579(5) 0.8615(8) 0.055(2) Uani 1 1 d . .
H9A H 1.4376 0.5823 0.7916 0.083 Uiso 1 1 calc R U
H9B H 1.4355 0.5342 0.9466 0.083 Uiso 1 1 calc R U
H9C H 1.2599 0.5995 0.8984 0.083 Uiso 1 1 calc R U
C10 C 1.3440(12) 0.4261(5) 0.7201(8) 0.066(2) Uani 1 1 d . .
H10A H 1.2517 0.3880 0.6627 0.098 Uiso 1 1 calc R U
H10B H 1.4224 0.3978 0.8037 0.098 Uiso 1 1 calc R U
H10C H 1.4398 0.4493 0.6543 0.098 Uiso 1 1 calc R U
C11 C 1.2525(11) 0.8074(4) 0.4641(9) 0.067(2) Uani 1 1 d . .
H11A H 1.3963 0.7901 0.4863 0.100 Uiso 1 1 calc R U
H11B H 1.2064 0.8338 0.5528 0.100 Uiso 1 1 calc R U
H11C H 1.2419 0.8454 0.3798 0.100 Uiso 1 1 calc R U
C12 C 0.4279(8) 0.4371(3) 0.2833(6) 0.0356(11) Uani 1 1 d . .
H12 H 0.4044 0.4835 0.3415 0.043 Uiso 1 1 calc R U
C13 C 0.2960(8) 0.3714(3) 0.2840(6) 0.0369(12) Uani 1 1 d . .
H13 H 0.1809 0.3734 0.3410 0.044 Uiso 1 1 calc R U
C14 C 0.3310(8) 0.3034(3) 0.2025(6) 0.0369(12) Uani 1 1 d . .
C15 C 0.4964(8) 0.3005(3) 0.1161(6) 0.0412(12) Uani 1 1 d . .
H15 H 0.5198 0.2535 0.0593 0.049 Uiso 1 1 calc R U
C16 C 0.6271(10) 0.3664(4) 0.1132(7) 0.0381(15) Uani 1 1 d . .
H16 H 0.7393 0.3648 0.0534 0.046 Uiso 1 1 calc R U
C17 C 0.5941(7) 0.4352(3) 0.1980(5) 0.0324(11) Uani 1 1 d . .
I1 I 0.13246(5) 0.20461(3) 0.21343(4) 0.05095(13) Uani 1 1 d . .
N1 N 0.9979(6) 0.5792(3) 0.4308(4) 0.0307(9) Uani 1 1 d . .
O1 O 1.3068(5) 0.7091(4) 0.2317(4) 0.0561(10) Uani 1 1 d . .
O2 O 1.1230(6) 0.7374(2) 0.4248(4) 0.0460(9) Uani 1 1 d . .
O3 O 1.3318(5) 0.5758(2) 0.5268(4) 0.0395(9) Uani 1 1 d . .
O4 O 1.0757(5) 0.5275(2) 0.6582(4) 0.0358(8) Uani 1 1 d . .
O5 O 0.7265(6) 0.4977(2) 0.1864(4) 0.0378(8) Uani 1 1 d . .

loop_
_atom_site_aniso_label
_atom_site_aniso_U_11
_atom_site_aniso_U_22
_atom_site_aniso_U_33
_atom_site_aniso_U_23
_atom_site_aniso_U_13
_atom_site_aniso_U_12
C1 0.032(2) 0.041(4) 0.035(2) 0.007(3) -0.0012(19) -0.002(2)
C2 0.030(2) 0.043(3) 0.026(2) 0.005(2) 0.005(2) 0.000(2)
C3 0.039(3) 0.042(3) 0.030(3) 0.010(2) -0.008(2) -0.003(2)
C4 0.028(2) 0.042(3) 0.037(3) 0.003(2) 0.001(2) 0.000(2)
C5 0.025(2) 0.049(3) 0.028(2) 0.000(2) 0.0002(19) -0.006(2)
C6 0.029(2) 0.035(3) 0.026(2) -0.001(2) 0.0009(19) 0.005(2)
C7 0.041(3) 0.054(4) 0.025(3) 0.005(2) -0.006(2) 0.005(3)
C8 0.061(4) 0.078(5) 0.040(3) 0.020(3) 0.007(3) -0.004(4)
C9 0.051(4) 0.082(6) 0.030(3) 0.010(4) -0.012(3) -0.001(4)
C10 0.089(5) 0.065(5) 0.042(4) 0.016(4) 0.007(4) 0.039(4)
C11 0.073(5) 0.051(4) 0.073(5) -0.003(4) -0.007(4) -0.024(4)
C12 0.036(3) 0.038(3) 0.032(3) 0.000(2) 0.001(2) 0.001(2)
C13 0.034(2) 0.045(3) 0.032(3) 0.002(2) 0.005(2) -0.001(2)
C14 0.043(3) 0.037(3) 0.031(3) 0.001(2) 0.003(2) 0.000(2)
C15 0.052(3) 0.040(3) 0.033(3) -0.002(2) 0.008(2) 0.006(3)
C16 0.039(3) 0.042(3) 0.034(4) 0.005(3) 0.009(3) 0.002(3)
C17 0.032(3) 0.038(3) 0.028(3) 0.005(2) 0.002(2) 0.000(2)
I1 0.0611(2) 0.04622(19) 0.0475(2) -0.0040(2) 0.01471(15) -0.0145(2)
N1 0.0239(19) 0.043(2) 0.025(2) 0.0061(18) 0.0033(16) -0.0053(17)
O1 0.0467(18) 0.068(3) 0.057(2) 0.009(4) 0.0203(16) -0.016(3)
O2 0.048(2) 0.046(2) 0.044(2) -0.0052(17) 0.0051(18) -0.0139(17)
O3 0.0249(18) 0.060(3) 0.034(2) 0.0059(19) 0.0046(15) 0.0007(17)
O4 0.0273(16) 0.052(2) 0.0282(18) 0.0097(17) 0.0028(14) 0.0062(16)
O5 0.0381(19) 0.040(2) 0.035(2) -0.0021(16) 0.0045(16) -0.0065(16)

loop_
_atom_type_symbol
_atom_type_description
_atom_type_scat_dispersion_real
_atom_type_scat_dispersion_imag
_atom_type_scat_source
C C 0.0033 0.0016 'International Tables Vol C Tables 4.2.6.8 and 6.1.1.4'
H H 0.0000 0.0000 'International Tables Vol C Tables 4.2.6.8 and 6.1.1.4'
N N 0.0061 0.0033 'International Tables Vol C Tables 4.2.6.8 and 6.1.1.4'
O O 0.0106 0.0060 'International Tables Vol C Tables 4.2.6.8 and 6.1.1.4'
I I -0.4742 1.8119 'International Tables Vol C Tables 4.2.6.8 and 6.1.1.4'

loop_
_geom_angle_atom_site_label_1
_geom_angle_atom_site_label_2
_geom_angle_atom_site_label_3
_geom_angle
O1 C1 O2 125.9(6)
O1 C1 C2 122.2(6)
O2 C1 C2 111.9(4)
N1 C2 C1 114.1(4)
N1 C2 C3 102.2(4)
C1 C2 C3 112.2(4)
N1 C2 H2 109.4
C1 C2 H2 109.4
C3 C2 H2 109.4
C4 C3 C2 103.6(4)
C4 C3 H3A 111.0
C2 C3 H3A 111.0
C4 C3 H3B 111.0
C2 C3 H3B 111.0
H3A C3 H3B 109.0
O5 C4 C3 107.0(4)
O5 C4 C5 111.5(4)
C3 C4 C5 103.6(4)
O5 C4 H4 111.4
C3 C4 H4 111.4
C5 C4 H4 111.4
N1 C5 C4 102.5(4)
N1 C5 H5A 111.3
C4 C5 H5A 111.3
N1 C5 H5B 111.3
C4 C5 H5B 111.3
H5A C5 H5B 109.2
O3 C6 O4 125.9(4)
O3 C6 N1 123.1(5)
O4 C6 N1 111.0(4)
O4 C7 C9 110.9(5)
O4 C7 C10 109.6(5)
C9 C7 C10 112.9(6)
O4 C7 C8 102.0(4)
C9 C7 C8 110.6(5)
C10 C7 C8 110.3(6)
C7 C8 H8A 109.5
C7 C8 H8B 109.5
H8A C8 H8B 109.5
C7 C8 H8C 109.5
H8A C8 H8C 109.5
H8B C8 H8C 109.5
C7 C9 H9A 109.5
C7 C9 H9B 109.5
H9A C9 H9B 109.5
C7 C9 H9C 109.5
H9A C9 H9C 109.5
H9B C9 H9C 109.5
C7 C10 H10A 109.5
C7 C10 H10B 109.5
H10A C10 H10B 109.5
C7 C10 H10C 109.5
H10A C10 H10C 109.5
H10B C10 H10C 109.5
O2 C11 H11A 109.5
O2 C11 H11B 109.5
H11A C11 H11B 109.5
O2 C11 H11C 109.5
H11A C11 H11C 109.5
H11B C11 H11C 109.5
C17 C12 C13 120.2(5)
C17 C12 H12 119.9
C13 C12 H12 119.9
C14 C13 C12 120.3(5)
C14 C13 H13 119.8
C12 C13 H13 119.8
C13 C14 C15 120.3(5)
C13 C14 I1 118.6(4)
C15 C14 I1 121.1(4)
C16 C15 C14 119.7(5)
C16 C15 H15 120.2
C14 C15 H15 120.2
C15 C16 C17 120.2(6)
C15 C16 H16 119.9
C17 C16 H16 119.9
O5 C17 C12 124.1(5)
O5 C17 C16 116.5(5)
C12 C17 C16 119.3(5)
C6 N1 C5 126.3(4)
C6 N1 C2 120.1(4)
C5 N1 C2 113.6(4)
C1 O2 C11 116.0(5)
C6 O4 C7 120.4(4)
C17 O5 C4 117.8(4)

loop_
_geom_bond_atom_site_label_1
_geom_bond_atom_site_label_2
_geom_bond_distance
C1 O1 1.202(6)
C1 O2 1.325(6)
C1 C2 1.516(8)
C2 N1 1.468(6)
C2 C3 1.546(7)
C2 H2 1.0000
C3 C4 1.522(7)
C3 H3A 0.9900
C3 H3B 0.9900
C4 O5 1.435(7)
C4 C5 1.526(7)
C4 H4 1.0000
C5 N1 1.461(6)
C5 H5A 0.9900
C5 H5B 0.9900
C6 O3 1.218(6)
C6 O4 1.345(6)
C6 N1 1.345(6)
C7 O4 1.478(6)
C7 C9 1.512(10)
C7 C10 1.517(9)
C7 C8 1.532(8)
C8 H8A 0.9800
C8 H8B 0.9800
C8 H8C 0.9800
C9 H9A 0.9800
C9 H9B 0.9800
C9 H9C 0.9800
C10 H10A 0.9800
C10 H10B 0.9800
C10 H10C 0.9800
C11 O2 1.456(7)
C11 H11A 0.9800
C11 H11B 0.9800
C11 H11C 0.9800
C12 C17 1.388(7)
C12 C13 1.388(8)
C12 H12 0.9500
C13 C14 1.374(7)
C13 H13 0.9500
C14 C15 1.390(7)
C14 I1 2.096(5)
C15 C16 1.387(8)
C15 H15 0.9500
C16 C17 1.399(9)
C16 H16 0.9500
C17 O5 1.359(6)

loop_
_geom_torsion_atom_site_label_1
_geom_torsion_atom_site_label_2
_geom_torsion_atom_site_label_3
_geom_torsion_atom_site_label_4
_geom_torsion
O1 C1 C2 N1 143.4(5)
O2 C1 C2 N1 -39.2(6)
O1 C1 C2 C3 -100.9(6)
O2 C1 C2 C3 76.4(5)
N1 C2 C3 C4 -28.9(5)
C1 C2 C3 C4 -151.5(4)
C2 C3 C4 O5 -79.5(5)
C2 C3 C4 C5 38.5(5)
O5 C4 C5 N1 82.5(5)
C3 C4 C5 N1 -32.3(5)
C17 C12 C13 C14 1.2(8)
C12 C13 C14 C15 -1.4(8)
C12 C13 C14 I1 178.0(4)
C13 C14 C15 C16 0.4(8)
I1 C14 C15 C16 -178.9(4)
C14 C15 C16 C17 0.7(9)
C13 C12 C17 O5 177.5(5)
C13 C12 C17 C16 -0.2(8)
C15 C16 C17 O5 -178.6(5)
C15 C16 C17 C12 -0.8(9)
O3 C6 N1 C5 177.2(5)
O4 C6 N1 C5 -2.4(7)
O3 C6 N1 C2 -0.4(8)
O4 C6 N1 C2 180.0(4)
C4 C5 N1 C6 -163.2(5)
C4 C5 N1 C2 14.5(6)
C1 C2 N1 C6 -51.9(6)
C3 C2 N1 C6 -173.2(5)
C1 C2 N1 C5 130.3(5)
C3 C2 N1 C5 9.0(6)
O1 C1 O2 C11 -8.3(8)
C2 C1 O2 C11 174.5(5)
O3 C6 O4 C7 -8.3(8)
N1 C6 O4 C7 171.3(4)
C9 C7 O4 C6 65.0(7)
C10 C7 O4 C6 -60.4(7)
C8 C7 O4 C6 -177.3(5)
C12 C17 O5 C4 1.1(7)
C16 C17 O5 C4 178.8(5)
C3 C4 O5 C17 -167.5(4)
C5 C4 O5 C17 79.8(5)
